data_8101361
loop_
_publ_author_name
'Stumpf, Klaus'
'Blachnik, Roger'
'Roth, Georg'
'Kastner, Guido'

_publ_section_title
;
Crystal structure of pentachloro(triphenylphosphinesulfide)niobium
(V), NbCl~5~(Ph~3~PS)
;
_journal_issue 4
_journal_name_full 'Zeitschrift f\"ur Kristallographie - New Crystal Structures'
_journal_page_first 589
_journal_page_last 590
_journal_volume 215
_journal_year 2000
_chemical_formula_moiety NbCl5[(C6H5)3PS]
_chemical_formula_sum 'C18 H15 Cl5 Nb P S'
_chemical_formula_weight 564.49
_space_group_IT_number 2
_symmetry_cell_setting triclinic
_symmetry_space_group_name_Hall '-P 1'
_symmetry_space_group_name_H-M 'P -1'
_cell_angle_alpha 88.90
_cell_angle_beta 70.25
_cell_angle_gamma 72.96
_cell_formula_units_Z 2
_cell_length_a 9.944(2)
_cell_length_b 10.179(2)
_cell_length_c 11.893(2)
_cell_measurement_temperature 293(2)
_cell_volume 1079.0(4)
_diffrn_ambient_temperature 293(2)
_exptl_crystal_density_diffrn 1.738
_cod_database_code 8101361

loop_
_symmetry_equiv_pos_as_xyz
'x, y, z'
'-x, -y, -z'

loop_
_atom_site_label
_atom_site_type_symbol
_atom_site_fract_x
_atom_site_fract_y
_atom_site_fract_z
_atom_site_U_iso_or_equiv
_atom_site_adp_type
_atom_site_occupancy
_atom_site_symmetry_multiplicity
_atom_site_Wyckoff_symbol
_atom_site_calc_flag
_atom_site_refinement_flags
_atom_site_disorder_assembly
_atom_site_disorder_group
Nb1 Nb 0.75872(3) 0.25522(2) 0.69951(3) 0.03149(9) Uani 1 2 i d . . .
Cl1 Cl 0.92140(10) 0.03484(7) 0.65677(9) 0.0604(3) Uani 1 2 i d . . .
Cl3 Cl 0.80626(11) 0.27998(8) 0.87496(8) 0.0547(2) Uani 1 2 i d . . .
Cl2 Cl 0.91983(9) 0.37788(7) 0.60401(8) 0.0446(2) Uani 1 2 i d . . .
Cl4 Cl 0.54787(10) 0.18552(7) 0.79963(8) 0.0487(2) Uani 1 2 i d . . .
Cl5 Cl 0.71285(10) 0.23504(7) 0.51956(7) 0.0490(2) Uani 1 2 i d . . .
S1 S 0.53908(8) 0.48707(6) 0.76366(7) 0.03244(17) Uani 1 2 i d . . .
P1 P 0.60057(8) 0.66202(6) 0.73850(6) 0.02653(16) Uani 1 2 i d . . .
C1 C 0.4336(3) 0.8011(2) 0.8173(2) 0.0278(6) Uani 1 2 i d . . .
C2 C 0.3113(3) 0.8227(3) 0.7795(3) 0.0424(8) Uani 1 2 i d . . .
H2 H 0.3160 0.7639 0.7184 0.051 Uiso 1 2 i calc R . .
C3 C 0.1834(3) 0.9310(3) 0.8325(3) 0.0455(8) Uani 1 2 i d . . .
H3 H 0.1016 0.9451 0.8074 0.055 Uiso 1 2 i calc R . .
C4 C 0.1761(3) 1.0187(3) 0.9226(3) 0.0396(7) Uani 1 2 i d . . .
H4 H 0.0901 1.0927 0.9571 0.047 Uiso 1 2 i calc R . .
C5 C 0.2950(3) 0.9973(3) 0.9616(3) 0.0401(7) Uiso 1 2 i d . . .
H5 H 0.2889 1.0555 1.0237 0.048 Uiso 1 2 i calc R . .
C6 C 0.4245(3) 0.8886(2) 0.9084(3) 0.0345(7) Uani 1 2 i d . . .
H6 H 0.5057 0.8748 0.9342 0.041 Uiso 1 2 i calc R . .
C7 C 0.6534(3) 0.7038(2) 0.5853(2) 0.0281(6) Uani 1 2 i d . . .
C8 C 0.6659(4) 0.8351(3) 0.5613(3) 0.0422(8) Uani 1 2 i d . . .
H8 H 0.6506 0.8981 0.6234 0.051 Uiso 1 2 i calc R . .
C9 C 0.7013(4) 0.8711(3) 0.4444(3) 0.0514(9) Uani 1 2 i d . . .
H9 H 0.7123 0.9578 0.4275 0.062 Uiso 1 2 i calc R . .
C10 C 0.7199(4) 0.7803(3) 0.3547(3) 0.0494(8) Uiso 1 2 i d . . .
H10 H 0.7420 0.8062 0.2767 0.059 Uiso 1 2 i calc R . .
C11 C 0.7069(4) 0.6506(3) 0.3764(3) 0.0465(8) Uani 1 2 i d . . .
H11 H 0.7210 0.5892 0.3136 0.056 Uiso 1 2 i calc R . .
C12 C 0.6725(3) 0.6122(3) 0.4929(3) 0.0350(7) Uani 1 2 i d . . .
H12 H 0.6623 0.5251 0.5087 0.042 Uiso 1 2 i calc R . .
C13 C 0.7436(3) 0.6615(2) 0.7996(3) 0.0297(6) Uani 1 2 i d . . .
C14 C 0.7222(4) 0.6280(2) 0.9171(3) 0.0382(7) Uani 1 2 i d . . .
H14 H 0.6357 0.6071 0.9625 0.046 Uiso 1 2 i calc R . .
C15 C 0.8314(4) 0.6263(3) 0.9657(3) 0.0508(10) Uani 1 2 i d . . .
H15 H 0.8172 0.6057 1.0446 0.061 Uiso 1 2 i calc R . .
C16 C 0.9603(4) 0.6547(3) 0.8980(4) 0.0565(11) Uani 1 2 i d . . .
H16 H 1.0332 0.6527 0.9313 0.068 Uiso 1 2 i calc R . .
C17 C 0.9824(4) 0.6863(3) 0.7815(4) 0.0541(10) Uani 1 2 i d . . .
H17 H 1.0702 0.7046 0.7358 0.065 Uiso 1 2 i calc R . .
C18 C 0.8734(3) 0.6906(3) 0.7328(3) 0.0420(8) Uani 1 2 i d . . .
H18 H 0.8876 0.7132 0.6543 0.050 Uiso 1 2 i calc R . .

loop_
_atom_site_aniso_label
_atom_site_aniso_U_11
_atom_site_aniso_U_22
_atom_site_aniso_U_33
_atom_site_aniso_U_23
_atom_site_aniso_U_13
_atom_site_aniso_U_12
Nb1 0.03613(17) 0.02637(12) 0.03376(17) 0.00465(10) -0.01451(14) -0.00948(10)
Cl1 0.0691(6) 0.0328(4) 0.0748(7) -0.0011(4) -0.0357(6) 0.0040(4)
Cl3 0.0817(7) 0.0505(4) 0.0496(6) 0.0110(4) -0.0417(5) -0.0241(4)
Cl2 0.0337(4) 0.0421(4) 0.0521(5) 0.0064(3) -0.0058(4) -0.0137(3)
Cl4 0.0561(5) 0.0500(4) 0.0485(5) 0.0127(4) -0.0160(5) -0.0316(4)
Cl5 0.0648(6) 0.0461(4) 0.0390(5) -0.0023(3) -0.0253(5) -0.0122(4)
S1 0.0299(4) 0.0286(3) 0.0371(4) 0.0023(3) -0.0078(4) -0.0110(3)
P1 0.0273(4) 0.0265(3) 0.0260(4) 0.0011(3) -0.0093(4) -0.0084(3)
C1 0.0266(15) 0.0289(12) 0.0266(16) 0.0059(11) -0.0068(14) -0.0098(10)
C2 0.0387(19) 0.0517(17) 0.0378(19) -0.0092(13) -0.0191(17) -0.0076(14)
C3 0.0312(18) 0.0544(17) 0.049(2) 0.0023(15) -0.0191(18) -0.0045(14)
C4 0.0311(17) 0.0302(13) 0.047(2) 0.0047(13) -0.0043(17) -0.0050(12)
C6 0.0321(17) 0.0312(13) 0.0421(19) -0.0009(12) -0.0171(16) -0.0072(11)
C7 0.0242(15) 0.0307(13) 0.0259(16) 0.0026(11) -0.0053(14) -0.0071(11)
C8 0.050(2) 0.0350(14) 0.039(2) 0.0039(13) -0.0109(18) -0.0136(13)
C9 0.058(2) 0.0434(16) 0.053(2) 0.0221(16) -0.015(2) -0.0224(15)
C11 0.054(2) 0.0574(18) 0.0306(19) 0.0016(14) -0.0173(19) -0.0176(16)
C12 0.0402(18) 0.0313(13) 0.0376(18) 0.0066(12) -0.0185(16) -0.0112(12)
C13 0.0303(16) 0.0259(12) 0.0341(17) -0.0018(11) -0.0149(15) -0.0058(11)
C14 0.0449(19) 0.0300(13) 0.0400(19) 0.0024(12) -0.0191(17) -0.0070(12)
C15 0.074(3) 0.0350(15) 0.052(2) -0.0005(14) -0.044(2) -0.0024(16)
C16 0.055(2) 0.0376(16) 0.090(3) -0.0094(17) -0.051(3) -0.0015(15)
C17 0.037(2) 0.0487(18) 0.081(3) -0.0085(17) -0.025(2) -0.0126(15)
C18 0.0354(19) 0.0430(15) 0.048(2) -0.0019(14) -0.0153(18) -0.0118(13)

loop_
_geom_bond_atom_site_label_1
_geom_bond_atom_site_label_2
_geom_bond_distance
_geom_bond_site_symmetry_2
_geom_bond_publ_flag
Nb1 Cl1 2.2952(8) . ?
Nb1 Cl2 2.3030(9) . ?
Nb1 Cl3 2.3234(9) . ?
Nb1 Cl4 2.3386(9) . ?
Nb1 Cl5 2.3584(9) . ?
Nb1 S1 2.6159(8) . ?
S1 P1 2.0319(10) . ?
P1 C7 1.798(3) . ?
P1 C13 1.802(3) . ?
P1 C1 1.806(3) . ?
C1 C6 1.378(4) . ?
C1 C2 1.393(4) . ?
C2 C3 1.376(4) . ?
C3 C4 1.377(4) . ?
C4 C5 1.370(4) . ?
C5 C6 1.387(4) . ?
C7 C12 1.380(4) . ?
C7 C8 1.394(4) . ?
C8 C9 1.385(4) . ?
C9 C10 1.353(5) . ?
C10 C11 1.375(4) . ?
C11 C12 1.388(4) . ?
C13 C18 1.381(4) . ?
C13 C14 1.392(4) . ?
C14 C15 1.388(4) . ?
C15 C16 1.373(5) . ?
C16 C17 1.375(5) . ?
C17 C18 1.381(4) . ?
